data_1575526
loop_
_publ_author_name
'Sun, Yonghui'
'Shu, Yuqing'
'Zheng, Li'
'Song, Yufei'
'Huang, Baotong'
'Xu, Xiufang'
'Chen, Haohua'
'Chang, Junbiao'
'Xin, Pengyang'

_publ_section_title
;
 Cyclization-enhanced photoactivatable reversible room-temperature
 phosphorescence for efficient real-time light printing.
;
_journal_issue 38
_journal_name_full 'Chemical science'
_journal_page_first 17812
_journal_page_last 17819
_journal_paper_doi 10.1039/d5sc05008a
_journal_volume 16
_journal_year 2025
_chemical_formula_moiety 'C57 H39 N3 O3 S3'
_chemical_formula_sum 'C57 H39 N3 O3 S3'
_chemical_formula_weight 910.09
_space_group_crystal_system monoclinic
_space_group_IT_number 14
_space_group_name_Hall '-P 2yn'
_space_group_name_H-M_alt 'P 1 21/n 1'
_atom_sites_solution_hydrogens geom
_atom_sites_solution_primary dual
_audit_creation_date 2025-02-13
_audit_creation_method
;
Olex2 1.5
(compiled 2024.02.16 svn.r378c4104 for OlexSys, GUI svn.r6928)
;
_audit_update_record
;
2025-05-08 deposited with the CCDC.	2025-08-25 downloaded from the CCDC.
;
_cell_angle_alpha 90
_cell_angle_beta 104.7720(10)
_cell_angle_gamma 90
_cell_formula_units_Z 4
_cell_length_a 12.6976(3)
_cell_length_b 37.9408(8)
_cell_length_c 13.6528(3)
_cell_measurement_reflns_used 9854
_cell_measurement_temperature 273.15
_cell_measurement_theta_max 68.31
_cell_measurement_theta_min 3.78
_cell_volume 6359.9(2)
_computing_cell_refinement 'SAINT V8.40B (?, 2016)'
_computing_data_reduction 'SAINT V8.40B (?, 2016)'
_computing_molecular_graphics 'Olex2 1.5 (Dolomanov et al., 2009)'
_computing_publication_material 'Olex2 1.5 (Dolomanov et al., 2009)'
_computing_structure_refinement 'SHELXL 2019/2 (Sheldrick, 2015)'
_computing_structure_solution 'SHELXT 2018/2 (Sheldrick, 2018)'
_diffrn_ambient_temperature 273.15
_diffrn_measured_fraction_theta_full 0.997
_diffrn_measured_fraction_theta_max 0.993
_diffrn_measurement_device_type 'Bruker APEX-II CCD'
_diffrn_measurement_method '\f and \w scans'
_diffrn_radiation_type CuK\a
_diffrn_radiation_wavelength 1.54178
_diffrn_reflns_av_R_equivalents 0.0728
_diffrn_reflns_av_unetI/netI 0.0667
_diffrn_reflns_Laue_measured_fraction_full 0.997
_diffrn_reflns_Laue_measured_fraction_max 0.993
_diffrn_reflns_limit_h_max 15
_diffrn_reflns_limit_h_min -15
_diffrn_reflns_limit_k_max 45
_diffrn_reflns_limit_k_min -44
_diffrn_reflns_limit_l_max 16
_diffrn_reflns_limit_l_min -16
_diffrn_reflns_number 64818
_diffrn_reflns_point_group_measured_fraction_full 0.997
_diffrn_reflns_point_group_measured_fraction_max 0.993
_diffrn_reflns_theta_full 67.679
_diffrn_reflns_theta_max 68.612
_diffrn_reflns_theta_min 3.545
_diffrn_source_current 1.1
_diffrn_source_power 0.05500000000000001
_diffrn_source_voltage 50.0
_diffrn_standards_number 0
_exptl_absorpt_coefficient_mu 1.352
_exptl_absorpt_correction_T_max 0.7531
_exptl_absorpt_correction_T_min 0.4943
_exptl_absorpt_correction_type multi-scan
_exptl_absorpt_process_details
;
SADABS-2016/2 (Bruker,2016/2) was used for absorption correction.
wR2(int) was 0.1746 before and 0.1010 after correction.
The Ratio of minimum to maximum transmission is 0.6564.
The \l/2 correction factor is Not present.
;
_exptl_crystal_density_diffrn 0.950
_exptl_crystal_description block
_exptl_crystal_F_000 1896
_exptl_crystal_size_max 0.2
_exptl_crystal_size_mid 0.15
_exptl_crystal_size_min 0.1
_refine_diff_density_max 0.197
_refine_diff_density_min -0.292
_refine_diff_density_rms 0.048
_refine_ls_extinction_method none
_refine_ls_goodness_of_fit_ref 1.064
_refine_ls_hydrogen_treatment constr
_refine_ls_matrix_type full
_refine_ls_number_parameters 598
_refine_ls_number_reflns 11667
_refine_ls_number_restraints 0
_refine_ls_restrained_S_all 1.064
_refine_ls_R_factor_all 0.0622
_refine_ls_R_factor_gt 0.0540
_refine_ls_shift/su_max 0.003
_refine_ls_shift/su_mean 0.000
_refine_ls_structure_factor_coef Fsqd
_refine_ls_weighting_details 'w=1/[\s^2^(Fo^2^)+(0.0837P)^2^+1.9418P] where P=(Fo^2^+2Fc^2^)/3'
_refine_ls_weighting_scheme calc
_refine_ls_wR_factor_gt 0.1612
_refine_ls_wR_factor_ref 0.1667
_reflns_Friedel_coverage 0.000
_reflns_number_gt 9537
_reflns_number_total 11667
_reflns_threshold_expression 'I > 2\s(I)'
_cod_data_source_file d5sc05008a3.cif
_cod_data_source_block cu_250212syh_0m
_cod_depositor_comments 'Adding full bibliography for 1575524--1575526.cif.'
_cod_database_code 1575526
_shelx_shelxl_version_number 2019/2
_shelx_space_group_comment
;
The symmetry employed for this shelxl refinement is uniquely defined
by the following loop, which should always be used as a source of
symmetry information in preference to the above space-group names.
They are only intended as comments.
;
_shelx_estimated_absorpt_t_max 0.877
_shelx_estimated_absorpt_t_min 0.774
_olex2_refinement_description
;
1. Fixed Uiso
 At 1.2 times of:
  All C(H) groups, All C(H,H) groups
 At 1.5 times of:
  All O(H) groups
2.a Secondary CH2 refined with riding coordinates:
 C30(H30A,H30B), C11(H11A,H11B), C51(H51A,H51B)
2.b Aromatic/amide H refined with riding coordinates:
 C28(H28), C13(H13), C46(H46), C41(H41), C47(H47), C40(H40), C32(H32),
 C43(H43), C9(H9), C22(H22), C35(H35), C38(H38), C16(H16), C44(H44), C37(H37),
 C53(H53), C49(H49), C17(H17), C56(H56), C21(H21), C36(H36), C3(H3A), C57(H57),
 C24(H24), C25(H25), C18(H18), C5(H5), C19(H19), C2(H2A), C6(H6)
2.c Idealised tetrahedral OH refined as rotating group:
 O3(H3), O2(H2), O1(H1)
;
_smtbx_masks_void_probe_radius 1.2
_smtbx_masks_void_truncation_radius 1.2
_olex2_submission_special_instructions 'No special instructions were received'

loop_
_space_group_symop_operation_xyz
'x, y, z'
'-x+1/2, y+1/2, -z+1/2'
'-x, -y, -z'
'x-1/2, -y-1/2, z-1/2'

loop_
_atom_site_label
_atom_site_type_symbol
_atom_site_fract_x
_atom_site_fract_y
_atom_site_fract_z
_atom_site_U_iso_or_equiv
_atom_site_adp_type
_atom_site_occupancy
_atom_site_site_symmetry_order
_atom_site_calc_flag
_atom_site_refinement_flags_posn
_atom_site_refinement_flags_adp
_atom_site_refinement_flags_occupancy
_atom_site_disorder_assembly
_atom_site_disorder_group
S2 S 0.31981(4) 0.26307(2) 0.85908(5) 0.05372(16) Uani 1 1 d . . . . .
S3 S 0.58479(5) 0.29383(2) 0.42458(4) 0.05442(17) Uani 1 1 d . . . . .
S1 S 0.10033(5) 0.39128(2) 0.43482(5) 0.06160(19) Uani 1 1 d . . . . .
O3 O 0.35027(17) 0.14903(5) -0.05603(13) 0.0679(5) Uani 1 1 d . . . . .
H3 H 0.384973 0.152945 -0.097953 0.102 Uiso 1 1 calc R U . . .
N3 N 0.46715(15) 0.24098(5) 0.27188(13) 0.0444(4) Uani 1 1 d . . . . .
N2 N 0.52125(14) 0.30418(5) 0.95581(13) 0.0488(4) Uani 1 1 d . . . . .
O2 O 0.86740(15) 0.36276(6) 1.24687(14) 0.0733(5) Uani 1 1 d . . . . .
H2 H 0.900294 0.377425 1.221941 0.110 Uiso 1 1 calc R U . . .
N1 N 0.19649(16) 0.46406(5) 0.48100(14) 0.0491(4) Uani 1 1 d . . . . .
O1 O 0.3228(2) 0.60276(5) 0.5820(2) 0.0933(7) Uani 1 1 d . . . . .
H1 H 0.270277 0.616086 0.571856 0.140 Uiso 1 1 calc R U . . .
C42 C 0.43827(17) 0.21631(6) 0.18979(15) 0.0433(5) Uani 1 1 d . . . . .
C45 C 0.43355(16) 0.27634(5) 0.24954(15) 0.0384(4) Uani 1 1 d . . . . .
C34 C 0.49398(16) 0.22879(6) 0.37325(15) 0.0423(5) Uani 1 1 d . . . . .
C26 C 0.53908(17) 0.27588(6) 0.89355(15) 0.0453(5) Uani 1 1 d . . . . .
C28 C 0.46398(18) 0.23033(6) 0.77283(16) 0.0469(5) Uani 1 1 d . . . . .
H28 H 0.403240 0.218577 0.734156 0.056 Uiso 1 1 calc R U . . .
C14 C 0.32718(17) 0.30907(6) 0.87539(15) 0.0430(5) Uani 1 1 d . . . . .
C33 C 0.54422(17) 0.25137(6) 0.45231(16) 0.0432(5) Uani 1 1 d . . . . .
C27 C 0.45004(17) 0.25624(6) 0.83912(16) 0.0450(5) Uani 1 1 d . . . . .
C39 C 0.3832(2) 0.17185(6) 0.02419(15) 0.0470(5) Uani 1 1 d . . . . .
C13 C 0.23308(17) 0.32909(6) 0.84339(16) 0.0465(5) Uani 1 1 d . . . . .
H13 H 0.168978 0.318201 0.808146 0.056 Uiso 1 1 calc R U . . .
C46 C 0.35935(17) 0.28583(6) 0.15924(16) 0.0432(5) Uani 1 1 d . . . . .
H46 H 0.328224 0.268472 0.112742 0.052 Uiso 1 1 calc R U . . .
C50 C 0.47865(17) 0.30344(6) 0.31702(15) 0.0432(5) Uani 1 1 d . . . . .
C29 C 0.56683(18) 0.22135(6) 0.76237(16) 0.0473(5) Uani 1 1 d . . . . .
C15 C 0.42565(17) 0.32491(6) 0.92511(15) 0.0448(5) Uani 1 1 d . . . . .
C55 C 0.23377(17) 0.44522(6) 0.40613(16) 0.0434(5) Uani 1 1 d . . . . .
C54 C 0.19980(18) 0.41044(6) 0.38290(16) 0.0462(5) Uani 1 1 d . . . . .
C41 C 0.50466(19) 0.21338(6) 0.12400(16) 0.0466(5) Uani 1 1 d . . . . .
H41 H 0.568827 0.226348 0.135846 0.056 Uiso 1 1 calc R U . . .
C4 C 0.23045(19) 0.50027(6) 0.50062(17) 0.0481(5) Uani 1 1 d . . . . .
C47 C 0.33157(18) 0.32071(6) 0.13809(16) 0.0467(5) Uani 1 1 d . . . . .
H47 H 0.282557 0.326390 0.076981 0.056 Uiso 1 1 calc R U . . .
C12 C 0.23265(18) 0.36482(6) 0.86278(16) 0.0487(5) Uani 1 1 d . . . . .
C8 C 0.13640(17) 0.41111(6) 0.55534(17) 0.0467(5) Uani 1 1 d . . . . .
C23 C 0.61364(17) 0.31940(6) 1.02748(16) 0.0478(5) Uani 1 1 d . . . . .
C31 C 0.54930(17) 0.20606(6) 0.57767(16) 0.0458(5) Uani 1 1 d . . . . .
C40 C 0.4762(2) 0.19131(6) 0.04077(16) 0.0506(5) Uani 1 1 d . . . . .
H40 H 0.520574 0.189773 -0.003794 0.061 Uiso 1 1 calc R U . . .
C48 C 0.3747(2) 0.34747(6) 0.20536(17) 0.0499(5) Uani 1 1 d . . . . .
C32 C 0.56834(17) 0.24031(6) 0.55174(16) 0.0458(5) Uani 1 1 d . . . . .
H32 H 0.598253 0.256322 0.602847 0.055 Uiso 1 1 calc R U . . .
C43 C 0.34254(18) 0.19704(6) 0.17125(17) 0.0492(5) Uani 1 1 d . . . . .
H43 H 0.296107 0.199383 0.213662 0.059 Uiso 1 1 calc R U . . .
C9 C 0.12068(18) 0.39308(6) 0.63766(18) 0.0508(5) Uani 1 1 d . . . . .
H9 H 0.096390 0.369882 0.629265 0.061 Uiso 1 1 calc R U . . .
C7 C 0.17646(18) 0.44577(6) 0.56523(17) 0.0467(5) Uani 1 1 d . . . . .
C22 C 0.62802(18) 0.31150(7) 1.12829(17) 0.0500(5) Uani 1 1 d . . . . .
H22 H 0.580225 0.296066 1.147821 0.060 Uiso 1 1 calc R U . . .
C35 C 0.47552(19) 0.19426(6) 0.39974(17) 0.0511(5) Uani 1 1 d . . . . .
H35 H 0.443650 0.178251 0.349289 0.061 Uiso 1 1 calc R U . . .
C10 C 0.13983(19) 0.40831(6) 0.73280(18) 0.0509(5) Uani 1 1 d . . . . .
C38 C 0.64141(18) 0.26655(7) 0.88527(18) 0.0566(6) Uani 1 1 d . . . . .
H38 H 0.702124 0.278619 0.922806 0.068 Uiso 1 1 calc R U . . .
C16 C 0.42514(19) 0.36091(7) 0.94413(17) 0.0528(5) Uani 1 1 d . . . . .
H16 H 0.489430 0.372106 0.977519 0.063 Uiso 1 1 calc R U . . .
C30 C 0.5797(2) 0.19358(7) 0.68708(17) 0.0535(6) Uani 1 1 d . . . . .
H30A H 0.534550 0.173490 0.693165 0.064 Uiso 1 1 calc R U . . .
H30B H 0.654839 0.185691 0.704260 0.064 Uiso 1 1 calc R U . . .
C44 C 0.31617(19) 0.17421(6) 0.08908(17) 0.0529(6) Uani 1 1 d . . . . .
H44 H 0.253424 0.160537 0.077844 0.064 Uiso 1 1 calc R U . . .
C37 C 0.65486(19) 0.23925(7) 0.82127(18) 0.0580(6) Uani 1 1 d . . . . .
H37 H 0.724762 0.232964 0.818251 0.070 Uiso 1 1 calc R U . . .
C52 C 0.3075(2) 0.40596(6) 0.26025(17) 0.0519(5) Uani 1 1 d . . . . .
C53 C 0.2394(2) 0.39120(6) 0.31360(17) 0.0520(5) Uani 1 1 d . . . . .
H53 H 0.219557 0.367651 0.302673 0.062 Uiso 1 1 calc R U . . .
C49 C 0.4475(2) 0.33815(6) 0.29553(17) 0.0511(5) Uani 1 1 d . . . . .
H49 H 0.476175 0.355578 0.342709 0.061 Uiso 1 1 calc R U . . .
C20 C 0.78350(18) 0.34892(7) 1.17248(18) 0.0537(6) Uani 1 1 d . . . . .
C17 C 0.3304(2) 0.38015(7) 0.91404(18) 0.0562(6) Uani 1 1 d . . . . .
H17 H 0.332057 0.404129 0.928476 0.067 Uiso 1 1 calc R U . . .
C56 C 0.3008(2) 0.46013(6) 0.35156(18) 0.0519(5) Uani 1 1 d . . . . .
H56 H 0.322393 0.483494 0.363336 0.062 Uiso 1 1 calc R U . . .
C21 C 0.71231(19) 0.32618(7) 1.20059(17) 0.0560(6) Uani 1 1 d . . . . .
H21 H 0.721105 0.320704 1.268595 0.067 Uiso 1 1 calc R U . . .
C36 C 0.5037(2) 0.18346(6) 0.49939(18) 0.0514(5) Uani 1 1 d . . . . .
H36 H 0.491523 0.160133 0.514289 0.062 Uiso 1 1 calc R U . . .
C3 C 0.1526(2) 0.52634(6) 0.48377(19) 0.0549(6) Uani 1 1 d . . . . .
H3A H 0.080198 0.520733 0.454192 0.066 Uiso 1 1 calc R U . . .
C57 C 0.3359(2) 0.44097(6) 0.28021(18) 0.0533(5) Uani 1 1 d . . . . .
H57 H 0.379997 0.451882 0.244347 0.064 Uiso 1 1 calc R U . . .
C11 C 0.1313(2) 0.38671(7) 0.82337(19) 0.0577(6) Uani 1 1 d . . . . .
H11A H 0.068413 0.371315 0.804296 0.069 Uiso 1 1 calc R U . . .
H11B H 0.121089 0.402293 0.876512 0.069 Uiso 1 1 calc R U . . .
C24 C 0.6848(2) 0.34232(8) 0.99852(18) 0.0602(6) Uani 1 1 d . . . . .
H24 H 0.675324 0.347939 0.930513 0.072 Uiso 1 1 calc R U . . .
C25 C 0.7704(2) 0.35687(8) 1.0712(2) 0.0604(6) Uani 1 1 d . . . . .
H25 H 0.819043 0.372008 1.051798 0.072 Uiso 1 1 calc R U . . .
C18 C 0.1757(2) 0.44289(7) 0.7413(2) 0.0631(7) Uani 1 1 d . . . . .
H18 H 0.187668 0.454133 0.803691 0.076 Uiso 1 1 calc R U . . .
C5 C 0.3381(2) 0.50934(7) 0.5422(2) 0.0604(6) Uani 1 1 d . . . . .
H5 H 0.391433 0.491940 0.552908 0.073 Uiso 1 1 calc R U . . .
C1 C 0.2883(2) 0.56966(7) 0.5527(2) 0.0633(7) Uani 1 1 d . . . . .
C19 C 0.1943(2) 0.46113(7) 0.66033(19) 0.0609(6) Uani 1 1 d . . . . .
H19 H 0.219260 0.484236 0.669441 0.073 Uiso 1 1 calc R U . . .
C2 C 0.1815(2) 0.56088(7) 0.5105(2) 0.0637(7) Uani 1 1 d . . . . .
H2A H 0.128086 0.578254 0.499878 0.076 Uiso 1 1 calc R U . . .
C51 C 0.3449(3) 0.38560(7) 0.1802(2) 0.0685(8) Uani 1 1 d . . . . .
H51A H 0.407851 0.397487 0.167586 0.082 Uiso 1 1 calc R U . . .
H51B H 0.287505 0.386343 0.117790 0.082 Uiso 1 1 calc R U . . .
C6 C 0.3675(2) 0.54353(7) 0.5678(2) 0.0673(7) Uani 1 1 d . . . . .
H6 H 0.440327 0.549236 0.595108 0.081 Uiso 1 1 calc R U . . .

loop_
_atom_site_aniso_label
_atom_site_aniso_U_11
_atom_site_aniso_U_22
_atom_site_aniso_U_33
_atom_site_aniso_U_23
_atom_site_aniso_U_13
_atom_site_aniso_U_12
S2 0.0420(3) 0.0554(3) 0.0672(4) -0.0093(3) 0.0203(3) -0.0052(2)
S3 0.0564(3) 0.0561(4) 0.0433(3) -0.0031(2) -0.0009(2) -0.0142(3)
S1 0.0643(4) 0.0697(4) 0.0505(3) -0.0143(3) 0.0139(3) -0.0282(3)
O3 0.0981(14) 0.0541(10) 0.0442(9) -0.0155(8) 0.0049(9) 0.0006(9)
N3 0.0532(10) 0.0446(10) 0.0327(8) -0.0062(7) 0.0057(7) 0.0027(8)
N2 0.0400(9) 0.0651(12) 0.0382(9) -0.0114(8) 0.0042(7) -0.0024(8)
O2 0.0584(11) 0.0960(15) 0.0582(10) -0.0147(10) 0.0014(8) -0.0233(10)
N1 0.0622(11) 0.0369(9) 0.0489(10) -0.0055(8) 0.0153(9) 0.0017(8)
O1 0.0935(15) 0.0475(11) 0.124(2) -0.0161(12) 0.0009(14) -0.0112(10)
C42 0.0502(11) 0.0418(11) 0.0351(10) -0.0067(9) 0.0059(9) 0.0046(9)
C45 0.0373(10) 0.0438(11) 0.0359(10) -0.0057(8) 0.0125(8) -0.0001(8)
C34 0.0399(10) 0.0488(12) 0.0384(10) -0.0042(9) 0.0105(8) 0.0054(9)
C26 0.0431(11) 0.0595(13) 0.0320(10) -0.0017(9) 0.0072(8) 0.0000(9)
C28 0.0436(11) 0.0549(13) 0.0408(11) -0.0017(10) 0.0082(9) 0.0007(9)
C14 0.0424(10) 0.0528(12) 0.0363(10) -0.0049(9) 0.0146(8) -0.0042(9)
C33 0.0409(10) 0.0465(12) 0.0408(11) -0.0051(9) 0.0081(8) 0.0003(9)
C27 0.0406(10) 0.0554(13) 0.0386(11) 0.0009(9) 0.0094(8) 0.0015(9)
C39 0.0686(14) 0.0371(11) 0.0298(10) -0.0019(8) 0.0024(9) 0.0117(10)
C13 0.0411(11) 0.0619(14) 0.0383(11) -0.0055(10) 0.0134(8) -0.0021(10)
C46 0.0415(10) 0.0509(12) 0.0375(10) -0.0057(9) 0.0107(8) -0.0017(9)
C50 0.0460(11) 0.0501(12) 0.0350(10) -0.0037(9) 0.0128(8) -0.0027(9)
C29 0.0492(12) 0.0589(14) 0.0351(10) 0.0045(9) 0.0132(9) 0.0101(10)
C15 0.0428(11) 0.0585(14) 0.0340(10) -0.0048(9) 0.0118(8) -0.0011(9)
C55 0.0468(11) 0.0400(11) 0.0410(11) -0.0029(9) 0.0065(9) 0.0014(9)
C54 0.0485(11) 0.0461(12) 0.0405(11) -0.0035(9) 0.0051(9) -0.0057(9)
C41 0.0551(12) 0.0440(12) 0.0414(11) -0.0007(9) 0.0138(9) 0.0037(9)
C4 0.0569(13) 0.0381(11) 0.0481(12) -0.0029(9) 0.0111(10) 0.0000(9)
C47 0.0473(11) 0.0562(13) 0.0389(11) 0.0033(10) 0.0153(9) 0.0060(10)
C12 0.0511(12) 0.0598(14) 0.0395(11) 0.0004(10) 0.0192(9) 0.0033(10)
C8 0.0418(11) 0.0494(12) 0.0473(12) -0.0046(10) 0.0083(9) -0.0002(9)
C23 0.0402(11) 0.0634(14) 0.0392(11) -0.0073(10) 0.0087(8) -0.0046(10)
C31 0.0444(11) 0.0542(13) 0.0404(11) -0.0009(9) 0.0139(9) 0.0098(9)
C40 0.0694(15) 0.0466(12) 0.0383(11) 0.0002(9) 0.0182(10) 0.0116(11)
C48 0.0666(14) 0.0485(13) 0.0407(11) 0.0034(10) 0.0248(10) 0.0076(10)
C32 0.0462(11) 0.0535(13) 0.0361(10) -0.0043(9) 0.0072(8) 0.0030(9)
C43 0.0466(12) 0.0568(14) 0.0419(11) -0.0082(10) 0.0071(9) 0.0012(10)
C9 0.0488(12) 0.0484(13) 0.0557(13) -0.0013(10) 0.0144(10) -0.0020(10)
C7 0.0492(12) 0.0426(12) 0.0479(12) -0.0024(9) 0.0119(9) 0.0043(9)
C22 0.0449(11) 0.0648(15) 0.0418(11) -0.0002(10) 0.0137(9) -0.0073(10)
C35 0.0603(13) 0.0474(13) 0.0430(12) -0.0087(10) 0.0085(10) 0.0015(10)
C10 0.0506(12) 0.0520(13) 0.0531(13) -0.0009(10) 0.0185(10) 0.0089(10)
C38 0.0402(11) 0.0809(18) 0.0458(12) -0.0099(12) 0.0058(9) -0.0003(11)
C16 0.0519(13) 0.0593(14) 0.0456(12) -0.0089(10) 0.0096(10) -0.0089(11)
C30 0.0596(13) 0.0594(14) 0.0444(12) 0.0060(10) 0.0188(10) 0.0132(11)
C44 0.0509(12) 0.0528(13) 0.0474(12) -0.0022(10) -0.0017(10) -0.0022(10)
C37 0.0424(12) 0.0815(18) 0.0511(13) -0.0025(12) 0.0138(10) 0.0073(11)
C52 0.0691(14) 0.0458(12) 0.0404(11) 0.0020(9) 0.0131(10) 0.0084(11)
C53 0.0700(15) 0.0421(12) 0.0419(12) -0.0071(9) 0.0109(10) -0.0041(10)
C49 0.0691(14) 0.0466(13) 0.0405(11) -0.0076(9) 0.0191(10) -0.0035(11)
C20 0.0420(11) 0.0689(15) 0.0467(12) -0.0112(11) 0.0046(9) -0.0045(10)
C17 0.0678(15) 0.0529(14) 0.0498(13) -0.0058(11) 0.0185(11) -0.0001(11)
C56 0.0617(13) 0.0414(12) 0.0536(13) -0.0035(10) 0.0164(11) -0.0044(10)
C21 0.0521(13) 0.0787(17) 0.0359(11) 0.0004(11) 0.0089(9) -0.0085(12)
C36 0.0597(13) 0.0478(12) 0.0491(12) 0.0007(10) 0.0181(10) 0.0030(10)
C3 0.0548(13) 0.0449(13) 0.0613(14) -0.0015(11) 0.0079(11) 0.0010(10)
C57 0.0614(14) 0.0512(13) 0.0496(13) 0.0023(10) 0.0182(10) 0.0000(11)
C11 0.0600(14) 0.0632(15) 0.0563(14) 0.0024(12) 0.0266(11) 0.0107(11)
C24 0.0578(14) 0.0828(18) 0.0415(12) -0.0002(12) 0.0153(10) -0.0162(12)
C25 0.0495(13) 0.0754(17) 0.0586(14) -0.0029(13) 0.0179(11) -0.0169(12)
C18 0.0868(18) 0.0545(15) 0.0524(14) -0.0088(11) 0.0255(13) 0.0052(13)
C5 0.0549(13) 0.0526(14) 0.0667(15) -0.0052(12) 0.0025(11) 0.0064(11)
C1 0.0736(16) 0.0430(13) 0.0658(16) -0.0054(11) 0.0039(13) -0.0062(11)
C19 0.0889(18) 0.0421(13) 0.0550(14) -0.0094(11) 0.0244(13) -0.0005(12)
C2 0.0660(16) 0.0442(13) 0.0755(17) -0.0007(12) 0.0078(13) 0.0080(11)
C51 0.111(2) 0.0528(15) 0.0494(14) 0.0039(11) 0.0344(14) 0.0145(14)
C6 0.0556(14) 0.0607(16) 0.0766(18) -0.0105(13) 0.0003(12) -0.0065(12)

loop_
_atom_type_symbol
_atom_type_description
_atom_type_scat_dispersion_real
_atom_type_scat_dispersion_imag
_atom_type_scat_source
C C 0.0181 0.0091 'International Tables Vol C Tables 4.2.6.8 and 6.1.1.4'
H H 0.0000 0.0000 'International Tables Vol C Tables 4.2.6.8 and 6.1.1.4'
N N 0.0311 0.0180 'International Tables Vol C Tables 4.2.6.8 and 6.1.1.4'
O O 0.0492 0.0322 'International Tables Vol C Tables 4.2.6.8 and 6.1.1.4'
S S 0.3331 0.5567 'International Tables Vol C Tables 4.2.6.8 and 6.1.1.4'

loop_
_geom_angle_atom_site_label_1
_geom_angle_atom_site_label_2
_geom_angle_atom_site_label_3
_geom_angle
_geom_angle_site_symmetry_1
_geom_angle_site_symmetry_3
_geom_angle_publ_flag
C14 S2 C27 98.27(10) . . ?
C50 S3 C33 99.50(10) . . ?
C54 S1 C8 99.09(10) . . ?
C39 O3 H3 109.5 . . ?
C45 N3 C42 116.54(16) . . ?
C34 N3 C42 120.02(17) . . ?
C34 N3 C45 120.25(16) . . ?
C26 N2 C23 118.78(17) . . ?
C15 N2 C26 119.79(17) . . ?
C15 N2 C23 117.74(19) . . ?
C20 O2 H2 109.5 . . ?
C55 N1 C4 118.20(18) . . ?
C7 N1 C55 119.80(18) . . ?
C7 N1 C4 114.91(18) . . ?
C1 O1 H1 109.5 . . ?
C41 C42 N3 118.9(2) . . ?
C41 C42 C43 119.4(2) . . ?
C43 C42 N3 121.66(19) . . ?
C46 C45 N3 122.21(18) . . ?
C46 C45 C50 117.54(19) . . ?
C50 C45 N3 120.19(18) . . ?
C33 C34 N3 120.21(19) . . ?
C35 C34 N3 123.08(19) . . ?
C35 C34 C33 116.69(19) . . ?
C27 C26 N2 119.29(19) . . ?
C38 C26 N2 122.6(2) . . ?
C38 C26 C27 118.1(2) . . ?
C27 C28 H28 119.2 . . ?
C27 C28 C29 121.5(2) . . ?
C29 C28 H28 119.2 . . ?
C13 C14 S2 119.28(16) . . ?
C13 C14 C15 120.6(2) . . ?
C15 C14 S2 120.03(17) . . ?
C34 C33 S3 119.69(16) . . ?
C32 C33 S3 119.09(17) . . ?
C32 C33 C34 121.1(2) . . ?
C26 C27 S2 120.17(17) . . ?
C28 C27 S2 119.29(17) . . ?
C28 C27 C26 120.5(2) . . ?
O3 C39 C44 116.1(2) . . ?
C40 C39 O3 123.3(2) . . ?
C40 C39 C44 120.6(2) . . ?
C14 C13 H13 119.3 . . ?
C12 C13 C14 121.4(2) . . ?
C12 C13 H13 119.3 . . ?
C45 C46 H46 119.6 . . ?
C47 C46 C45 120.7(2) . . ?
C47 C46 H46 119.6 . . ?
C45 C50 S3 119.61(17) . . ?
C49 C50 S3 119.36(17) . . ?
C49 C50 C45 120.8(2) . . ?
C28 C29 C30 120.5(2) . . ?
C37 C29 C28 117.5(2) . . ?
C37 C29 C30 121.9(2) . . ?
C14 C15 N2 119.9(2) . . ?
C16 C15 N2 122.30(19) . . ?
C16 C15 C14 117.8(2) . . ?
C54 C55 N1 119.77(19) . . ?
C56 C55 N1 122.9(2) . . ?
C56 C55 C54 117.3(2) . . ?
C55 C54 S1 120.71(17) . . ?
C53 C54 S1 118.74(17) . . ?
C53 C54 C55 120.4(2) . . ?
C42 C41 H41 119.8 . . ?
C40 C41 C42 120.5(2) . . ?
C40 C41 H41 119.8 . . ?
C3 C4 N1 119.0(2) . . ?
C3 C4 C5 118.8(2) . . ?
C5 C4 N1 122.0(2) . . ?
C46 C47 H47 119.1 . . ?
C46 C47 C48 121.8(2) . . ?
C48 C47 H47 119.1 . . ?
C13 C12 C17 117.4(2) . . ?
C13 C12 C11 121.1(2) . . ?
C17 C12 C11 121.4(2) . . ?
C9 C8 S1 119.65(18) . . ?
C9 C8 C7 120.8(2) . . ?
C7 C8 S1 119.45(17) . . ?
C22 C23 N2 118.0(2) . . ?
C22 C23 C24 119.6(2) . . ?
C24 C23 N2 122.4(2) . . ?
C32 C31 C30 121.8(2) . . ?
C36 C31 C32 116.9(2) . . ?
C36 C31 C30 121.3(2) . . ?
C39 C40 C41 119.9(2) . . ?
C39 C40 H40 120.1 . . ?
C41 C40 H40 120.1 . . ?
C47 C48 C51 121.1(2) . . ?
C49 C48 C47 117.7(2) . . ?
C49 C48 C51 121.2(2) . . ?
C33 C32 C31 121.9(2) . . ?
C33 C32 H32 119.1 . . ?
C31 C32 H32 119.1 . . ?
C42 C43 H43 120.1 . . ?
C42 C43 C44 119.8(2) . . ?
C44 C43 H43 120.1 . . ?
C8 C9 H9 118.9 . . ?
C8 C9 C10 122.2(2) . . ?
C10 C9 H9 118.9 . . ?
C8 C7 N1 121.00(19) . . ?
C19 C7 N1 122.1(2) . . ?
C19 C7 C8 116.9(2) . . ?
C23 C22 H22 119.6 . . ?
C23 C22 C21 120.7(2) . . ?
C21 C22 H22 119.6 . . ?
C34 C35 H35 119.4 . . ?
C36 C35 C34 121.1(2) . . ?
C36 C35 H35 119.4 . . ?
C9 C10 C11 120.6(2) . . ?
C18 C10 C9 116.7(2) . . ?
C18 C10 C11 122.5(2) . . ?
C26 C38 H38 119.6 . . ?
C26 C38 C37 120.7(2) . . ?
C37 C38 H38 119.6 . . ?
C15 C16 H16 119.7 . . ?
C17 C16 C15 120.7(2) . . ?
C17 C16 H16 119.7 . . ?
C29 C30 C31 114.04(19) . . ?
C29 C30 H30A 108.7 . . ?
C29 C30 H30B 108.7 . . ?
C31 C30 H30A 108.7 . . ?
C31 C30 H30B 108.7 . . ?
H30A C30 H30B 107.6 . . ?
C39 C44 C43 119.9(2) . . ?
C39 C44 H44 120.1 . . ?
C43 C44 H44 120.1 . . ?
C29 C37 C38 121.4(2) . . ?
C29 C37 H37 119.3 . . ?
C38 C37 H37 119.3 . . ?
C53 C52 C57 116.8(2) . . ?
C53 C52 C51 121.9(2) . . ?
C57 C52 C51 121.2(2) . . ?
C54 C53 H53 119.0 . . ?
C52 C53 C54 122.0(2) . . ?
C52 C53 H53 119.0 . . ?
C50 C49 H49 119.3 . . ?
C48 C49 C50 121.4(2) . . ?
C48 C49 H49 119.3 . . ?
O2 C20 C25 121.9(2) . . ?
C21 C20 O2 118.3(2) . . ?
C21 C20 C25 119.8(2) . . ?
C12 C17 H17 119.0 . . ?
C16 C17 C12 122.0(2) . . ?
C16 C17 H17 119.0 . . ?
C55 C56 H56 119.4 . . ?
C57 C56 C55 121.2(2) . . ?
C57 C56 H56 119.4 . . ?
C22 C21 H21 120.0 . . ?
C20 C21 C22 120.1(2) . . ?
C20 C21 H21 120.0 . . ?
C31 C36 C35 122.2(2) . . ?
C31 C36 H36 118.9 . . ?
C35 C36 H36 118.9 . . ?
C4 C3 H3A 119.8 . . ?
C4 C3 C2 120.4(2) . . ?
C2 C3 H3A 119.8 . . ?
C52 C57 H57 119.0 . . ?
C56 C57 C52 122.0(2) . . ?
C56 C57 H57 119.0 . . ?
C12 C11 H11A 109.4 . . ?
C12 C11 H11B 109.4 . . ?
C10 C11 C12 110.96(19) . . ?
C10 C11 H11A 109.4 . . ?
C10 C11 H11B 109.4 . . ?
H11A C11 H11B 108.0 . . ?
C23 C24 H24 120.1 . . ?
C23 C24 C25 119.8(2) . . ?
C25 C24 H24 120.1 . . ?
C20 C25 C24 120.1(2) . . ?
C20 C25 H25 120.0 . . ?
C24 C25 H25 120.0 . . ?
C10 C18 H18 119.0 . . ?
C19 C18 C10 122.0(2) . . ?
C19 C18 H18 119.0 . . ?
C4 C5 H5 119.4 . . ?
C6 C5 C4 121.1(2) . . ?
C6 C5 H5 119.4 . . ?
O1 C1 C2 124.0(3) . . ?
O1 C1 C6 116.7(2) . . ?
C2 C1 C6 119.3(2) . . ?
C7 C19 H19 119.3 . . ?
C18 C19 C7 121.4(2) . . ?
C18 C19 H19 119.3 . . ?
C3 C2 H2A 119.8 . . ?
C1 C2 C3 120.5(2) . . ?
C1 C2 H2A 119.8 . . ?
C48 C51 H51A 108.4 . . ?
C48 C51 H51B 108.4 . . ?
C52 C51 C48 115.5(2) . . ?
C52 C51 H51A 108.4 . . ?
C52 C51 H51B 108.4 . . ?
H51A C51 H51B 107.5 . . ?
C5 C6 C1 119.8(2) . . ?
C5 C6 H6 120.1 . . ?
C1 C6 H6 120.1 . . ?

loop_
_geom_bond_atom_site_label_1
_geom_bond_atom_site_label_2
_geom_bond_distance
_geom_bond_site_symmetry_2
_geom_bond_publ_flag
S2 C14 1.759(2) . ?
S2 C27 1.762(2) . ?
S3 C33 1.762(2) . ?
S3 C50 1.760(2) . ?
S1 C54 1.756(2) . ?
S1 C8 1.760(2) . ?
O3 H3 0.8200 . ?
O3 C39 1.375(3) . ?
N3 C42 1.434(3) . ?
N3 C45 1.417(3) . ?
N3 C34 1.416(3) . ?
N2 C26 1.423(3) . ?
N2 C15 1.417(3) . ?
N2 C23 1.443(3) . ?
O2 H2 0.8200 . ?
O2 C20 1.375(3) . ?
N1 C55 1.424(3) . ?
N1 C4 1.444(3) . ?
N1 C7 1.421(3) . ?
O1 H1 0.8200 . ?
O1 C1 1.356(3) . ?
C42 C41 1.384(3) . ?
C42 C43 1.385(3) . ?
C45 C46 1.395(3) . ?
C45 C50 1.402(3) . ?
C34 C33 1.398(3) . ?
C34 C35 1.395(3) . ?
C26 C27 1.399(3) . ?
C26 C38 1.379(3) . ?
C28 H28 0.9300 . ?
C28 C27 1.378(3) . ?
C28 C29 1.392(3) . ?
C14 C13 1.389(3) . ?
C14 C15 1.397(3) . ?
C33 C32 1.379(3) . ?
C39 C40 1.362(3) . ?
C39 C44 1.379(3) . ?
C13 H13 0.9300 . ?
C13 C12 1.382(3) . ?
C46 H46 0.9300 . ?
C46 C47 1.381(3) . ?
C50 C49 1.385(3) . ?
C29 C30 1.510(3) . ?
C29 C37 1.378(3) . ?
C15 C16 1.391(3) . ?
C55 C54 1.399(3) . ?
C55 C56 1.386(3) . ?
C54 C53 1.387(3) . ?
C41 H41 0.9300 . ?
C41 C40 1.383(3) . ?
C4 C3 1.376(3) . ?
C4 C5 1.383(3) . ?
C47 H47 0.9300 . ?
C47 C48 1.385(3) . ?
C12 C17 1.388(3) . ?
C12 C11 1.510(3) . ?
C8 C9 1.373(3) . ?
C8 C7 1.404(3) . ?
C23 C22 1.374(3) . ?
C23 C24 1.383(3) . ?
C31 C32 1.384(3) . ?
C31 C30 1.520(3) . ?
C31 C36 1.377(3) . ?
C40 H40 0.9300 . ?
C48 C49 1.384(3) . ?
C48 C51 1.513(3) . ?
C32 H32 0.9300 . ?
C43 H43 0.9300 . ?
C43 C44 1.389(3) . ?
C9 H9 0.9300 . ?
C9 C10 1.385(3) . ?
C7 C19 1.388(3) . ?
C22 H22 0.9300 . ?
C22 C21 1.375(3) . ?
C35 H35 0.9300 . ?
C35 C36 1.378(3) . ?
C10 C11 1.510(3) . ?
C10 C18 1.384(4) . ?
C38 H38 0.9300 . ?
C38 C37 1.394(4) . ?
C16 H16 0.9300 . ?
C16 C17 1.377(4) . ?
C30 H30A 0.9700 . ?
C30 H30B 0.9700 . ?
C44 H44 0.9300 . ?
C37 H37 0.9300 . ?
C52 C53 1.383(3) . ?
C52 C57 1.385(3) . ?
C52 C51 1.511(3) . ?
C53 H53 0.9300 . ?
C49 H49 0.9300 . ?
C20 C21 1.373(3) . ?
C20 C25 1.384(4) . ?
C17 H17 0.9300 . ?
C56 H56 0.9300 . ?
C56 C57 1.377(3) . ?
C21 H21 0.9300 . ?
C36 H36 0.9300 . ?
C3 H3A 0.9300 . ?
C3 C2 1.384(3) . ?
C57 H57 0.9300 . ?
C11 H11A 0.9700 . ?
C11 H11B 0.9700 . ?
C24 H24 0.9300 . ?
C24 C25 1.385(3) . ?
C25 H25 0.9300 . ?
C18 H18 0.9300 . ?
C18 C19 1.374(4) . ?
C5 H5 0.9300 . ?
C5 C6 1.370(4) . ?
C1 C2 1.372(4) . ?
C1 C6 1.390(4) . ?
C19 H19 0.9300 . ?
C2 H2A 0.9300 . ?
C51 H51A 0.9700 . ?
C51 H51B 0.9700 . ?
C6 H6 0.9300 . ?

loop_
_geom_torsion_atom_site_label_1
_geom_torsion_atom_site_label_2
_geom_torsion_atom_site_label_3
_geom_torsion_atom_site_label_4
_geom_torsion
_geom_torsion_site_symmetry_1
_geom_torsion_site_symmetry_2
_geom_torsion_site_symmetry_3
_geom_torsion_site_symmetry_4
_geom_torsion_publ_flag
S2 C14 C13 C12 174.02(17) . . . . ?
S2 C14 C15 N2 4.6(3) . . . . ?
S2 C14 C15 C16 -174.38(16) . . . . ?
S3 C33 C32 C31 -172.91(17) . . . . ?
S3 C50 C49 C48 171.50(18) . . . . ?
S1 C54 C53 C52 171.89(19) . . . . ?
S1 C8 C9 C10 -175.04(18) . . . . ?
S1 C8 C7 N1 -5.1(3) . . . . ?
S1 C8 C7 C19 174.36(19) . . . . ?
O3 C39 C40 C41 -179.2(2) . . . . ?
O3 C39 C44 C43 -179.0(2) . . . . ?
N3 C42 C41 C40 -176.4(2) . . . . ?
N3 C42 C43 C44 178.1(2) . . . . ?
N3 C45 C46 C47 -177.44(19) . . . . ?
N3 C45 C50 S3 5.0(3) . . . . ?
N3 C45 C50 C49 179.21(19) . . . . ?
N3 C34 C33 S3 -5.5(3) . . . . ?
N3 C34 C33 C32 178.23(19) . . . . ?
N3 C34 C35 C36 179.5(2) . . . . ?
N2 C26 C27 S2 -7.5(3) . . . . ?
N2 C26 C27 C28 175.4(2) . . . . ?
N2 C26 C38 C37 -178.3(2) . . . . ?
N2 C15 C16 C17 -179.4(2) . . . . ?
N2 C23 C22 C21 -177.7(2) . . . . ?
N2 C23 C24 C25 178.2(2) . . . . ?
O2 C20 C21 C22 -179.3(2) . . . . ?
O2 C20 C25 C24 179.9(3) . . . . ?
N1 C55 C54 S1 6.9(3) . . . . ?
N1 C55 C54 C53 -177.0(2) . . . . ?
N1 C55 C56 C57 179.5(2) . . . . ?
N1 C4 C3 C2 174.0(2) . . . . ?
N1 C4 C5 C6 -174.7(2) . . . . ?
N1 C7 C19 C18 -179.2(2) . . . . ?
O1 C1 C2 C3 -179.2(3) . . . . ?
O1 C1 C6 C5 178.5(3) . . . . ?
C42 N3 C45 C46 11.8(3) . . . . ?
C42 N3 C45 C50 -165.26(19) . . . . ?
C42 N3 C34 C33 166.26(19) . . . . ?
C42 N3 C34 C35 -11.9(3) . . . . ?
C42 C41 C40 C39 -1.1(3) . . . . ?
C42 C43 C44 C39 -2.5(3) . . . . ?
C45 N3 C42 C41 84.2(2) . . . . ?
C45 N3 C42 C43 -91.8(3) . . . . ?
C45 N3 C34 C33 -34.6(3) . . . . ?
C45 N3 C34 C35 147.2(2) . . . . ?
C45 C46 C47 C48 -0.8(3) . . . . ?
C45 C50 C49 C48 -2.7(3) . . . . ?
C34 N3 C42 C41 -116.0(2) . . . . ?
C34 N3 C42 C43 68.1(3) . . . . ?
C34 N3 C45 C46 -148.0(2) . . . . ?
C34 N3 C45 C50 34.9(3) . . . . ?
C34 C33 C32 C31 3.4(3) . . . . ?
C34 C35 C36 C31 1.2(4) . . . . ?
C26 N2 C15 C14 36.7(3) . . . . ?
C26 N2 C15 C16 -144.4(2) . . . . ?
C26 N2 C23 C22 -105.5(3) . . . . ?
C26 N2 C23 C24 76.8(3) . . . . ?
C26 C38 C37 C29 1.8(4) . . . . ?
C28 C29 C30 C31 75.9(3) . . . . ?
C28 C29 C37 C38 -3.2(4) . . . . ?
C14 S2 C27 C26 37.6(2) . . . . ?
C14 S2 C27 C28 -145.24(18) . . . . ?
C14 C13 C12 C17 1.1(3) . . . . ?
C14 C13 C12 C11 177.0(2) . . . . ?
C14 C15 C16 C17 -0.4(3) . . . . ?
C33 S3 C50 C45 -34.82(19) . . . . ?
C33 S3 C50 C49 150.88(18) . . . . ?
C33 C34 C35 C36 1.3(3) . . . . ?
C27 S2 C14 C13 147.42(17) . . . . ?
C27 S2 C14 C15 -36.11(19) . . . . ?
C27 C26 C38 C37 2.5(4) . . . . ?
C27 C28 C29 C30 -178.3(2) . . . . ?
C27 C28 C29 C37 0.3(3) . . . . ?
C13 C14 C15 N2 -178.99(19) . . . . ?
C13 C14 C15 C16 2.1(3) . . . . ?
C13 C12 C17 C16 0.5(3) . . . . ?
C13 C12 C11 C10 -103.5(3) . . . . ?
C46 C45 C50 S3 -172.23(15) . . . . ?
C46 C45 C50 C49 2.0(3) . . . . ?
C46 C47 C48 C49 0.1(3) . . . . ?
C46 C47 C48 C51 178.9(2) . . . . ?
C50 S3 C33 C34 35.14(19) . . . . ?
C50 S3 C33 C32 -148.54(18) . . . . ?
C50 C45 C46 C47 -0.3(3) . . . . ?
C29 C28 C27 S2 -173.11(17) . . . . ?
C29 C28 C27 C26 4.0(3) . . . . ?
C15 N2 C26 C27 -35.1(3) . . . . ?
C15 N2 C26 C38 145.8(2) . . . . ?
C15 N2 C23 C22 96.2(3) . . . . ?
C15 N2 C23 C24 -81.6(3) . . . . ?
C15 C14 C13 C12 -2.4(3) . . . . ?
C15 C16 C17 C12 -0.9(4) . . . . ?
C55 N1 C4 C3 118.5(2) . . . . ?
C55 N1 C4 C5 -65.9(3) . . . . ?
C55 N1 C7 C8 -34.0(3) . . . . ?
C55 N1 C7 C19 146.6(2) . . . . ?
C55 C54 C53 C52 -4.3(4) . . . . ?
C55 C56 C57 C52 -0.8(4) . . . . ?
C54 S1 C8 C9 -148.06(19) . . . . ?
C54 S1 C8 C7 34.7(2) . . . . ?
C54 C55 C56 C57 -2.5(3) . . . . ?
C41 C42 C43 C44 2.1(3) . . . . ?
C4 N1 C55 C54 -178.0(2) . . . . ?
C4 N1 C55 C56 -0.1(3) . . . . ?
C4 N1 C7 C8 176.0(2) . . . . ?
C4 N1 C7 C19 -3.4(3) . . . . ?
C4 C3 C2 C1 1.1(4) . . . . ?
C4 C5 C6 C1 0.5(4) . . . . ?
C47 C48 C49 C50 1.6(3) . . . . ?
C47 C48 C51 C52 129.2(3) . . . . ?
C8 S1 C54 C55 -35.9(2) . . . . ?
C8 S1 C54 C53 147.90(19) . . . . ?
C8 C9 C10 C11 -174.5(2) . . . . ?
C8 C9 C10 C18 0.1(3) . . . . ?
C8 C7 C19 C18 1.4(4) . . . . ?
C23 N2 C26 C27 167.1(2) . . . . ?
C23 N2 C26 C38 -12.1(3) . . . . ?
C23 N2 C15 C14 -165.16(19) . . . . ?
C23 N2 C15 C16 13.7(3) . . . . ?
C23 C22 C21 C20 -0.2(4) . . . . ?
C23 C24 C25 C20 -1.0(4) . . . . ?
C40 C39 C44 C43 1.0(3) . . . . ?
C32 C31 C30 C29 34.6(3) . . . . ?
C32 C31 C36 C35 -1.5(3) . . . . ?
C43 C42 C41 C40 -0.3(3) . . . . ?
C9 C8 C7 N1 177.7(2) . . . . ?
C9 C8 C7 C19 -2.8(3) . . . . ?
C9 C10 C11 C12 79.4(3) . . . . ?
C9 C10 C18 C19 -1.6(4) . . . . ?
C7 N1 C55 C54 32.9(3) . . . . ?
C7 N1 C55 C56 -149.2(2) . . . . ?
C7 N1 C4 C3 -91.0(3) . . . . ?
C7 N1 C4 C5 84.7(3) . . . . ?
C7 C8 C9 C10 2.1(3) . . . . ?
C22 C23 C24 C25 0.5(4) . . . . ?
C35 C34 C33 S3 172.72(16) . . . . ?
C35 C34 C33 C32 -3.5(3) . . . . ?
C10 C18 C19 C7 0.8(4) . . . . ?
C38 C26 C27 S2 171.75(18) . . . . ?
C38 C26 C27 C28 -5.4(3) . . . . ?
C30 C29 C37 C38 175.4(2) . . . . ?
C30 C31 C32 C33 177.8(2) . . . . ?
C30 C31 C36 C35 180.0(2) . . . . ?
C44 C39 C40 C41 0.7(3) . . . . ?
C37 C29 C30 C31 -102.6(3) . . . . ?
C53 C52 C57 C56 1.7(4) . . . . ?
C53 C52 C51 C48 -40.7(4) . . . . ?
C49 C48 C51 C52 -52.1(4) . . . . ?
C17 C12 C11 C10 72.3(3) . . . . ?
C56 C55 C54 S1 -171.11(17) . . . . ?
C56 C55 C54 C53 5.0(3) . . . . ?
C21 C20 C25 C24 0.9(4) . . . . ?
C36 C31 C32 C33 -0.8(3) . . . . ?
C36 C31 C30 C29 -147.0(2) . . . . ?
C3 C4 C5 C6 0.9(4) . . . . ?
C57 C52 C53 C54 0.9(4) . . . . ?
C57 C52 C51 C48 142.4(3) . . . . ?
C11 C12 C17 C16 -175.4(2) . . . . ?
C11 C10 C18 C19 172.9(2) . . . . ?
C24 C23 C22 C21 0.1(4) . . . . ?
C25 C20 C21 C22 -0.3(4) . . . . ?
C18 C10 C11 C12 -94.9(3) . . . . ?
C5 C4 C3 C2 -1.7(4) . . . . ?
C2 C1 C6 C5 -1.2(5) . . . . ?
C51 C48 C49 C50 -177.1(2) . . . . ?
C51 C52 C53 C54 -176.2(2) . . . . ?
C51 C52 C57 C56 178.7(2) . . . . ?
C6 C1 C2 C3 0.4(5) . . . . ?

loop_
_smtbx_masks_void_nr
_smtbx_masks_void_average_x
_smtbx_masks_void_average_y
_smtbx_masks_void_average_z
_smtbx_masks_void_volume
_smtbx_masks_void_count_electrons
_smtbx_masks_void_content
1 -0.651 0.000 0.500 1311.2 269.4 ?
2 -0.477 0.500 0.000 1311.2 269.4 ?
